data_8100556
loop_
_publ_author_name
'Tinant, B.'
'Bodart, N.'
'Wullens, H.'
'Devillers, M.'

_publ_section_title
;Crystal structure of bis(guanidinium)(hydrogen
 triethylenetetramine-
hexaacetato)praseodymate(III) hydrate,
 C~18~H~25~N~4~O~12~Pr &#x00B7; 2CH~6~N~3~ &#x00B7; 3.5H~2~O
;
_journal_issue 1
_journal_name_full 'Zeitschrift f\"ur Kristallographie - New Crystal Structures'
_journal_page_first 109
_journal_page_last 111
_journal_volume 217
_journal_year 2002
_chemical_formula_moiety
;
 C18 H25 N4 O12 Pr 2(CH6N3) 3.5(H2 O)
;
_chemical_formula_structural '(C18 H25 N4 O12 Pr) . 2(CH6N3) . 3.5(H2 O)'
_chemical_formula_sum 'C20 H43.5 N10 O15.5 Pr'
_chemical_formula_weight 813.06
_space_group_IT_number 2
_symmetry_cell_setting triclinic
_symmetry_space_group_name_Hall '-P 1'
_symmetry_space_group_name_H-M 'P -1'
_cell_angle_alpha 106.72(2)
_cell_angle_beta 90.20(2)
_cell_angle_gamma 93.29(2)
_cell_formula_units_Z 2
_cell_length_a 10.013(2)
_cell_length_b 10.735(2)
_cell_length_c 15.577(4)
_cell_measurement_temperature 293(2)
_cell_volume 1600.6(6)
_diffrn_ambient_temperature 293(2)
_exptl_crystal_density_diffrn 1.687
_cod_original_formula_sum 'C20 H43.50 N10 O15.50 Pr'
_cod_database_code 8100556

loop_
_symmetry_equiv_pos_as_xyz
'x, y, z'
'-x, -y, -z'

loop_
_atom_site_aniso_label
_atom_site_aniso_U_11
_atom_site_aniso_U_22
_atom_site_aniso_U_33
_atom_site_aniso_U_23
_atom_site_aniso_U_13
_atom_site_aniso_U_12
Pr 0.02695(6) 0.02026(5) 0.02092(6) 0.00638(4) 0.00107(3) 0.00219(3)
N1 0.0464(12) 0.0266(9) 0.0255(9) 0.0107(7) 0.0074(8) 0.0087(8)
C1 0.071(2) 0.0234(10) 0.0327(13) 0.0101(9) 0.0155(13) 0.0055(11)
C101 0.0449(13) 0.0253(10) 0.0284(11) 0.0104(8) 0.0046(9) 0.0038(9)
O1 0.0616(13) 0.0244(8) 0.0396(11) 0.0082(8) 0.0163(10) 0.0038(8)
O101 0.0599(13) 0.0267(8) 0.0353(10) 0.0126(7) 0.0123(9) 0.0027(8)
C2 0.0520(15) 0.0303(11) 0.0239(10) 0.0071(9) 0.0094(10) 0.0111(10)
C102 0.0500(15) 0.0304(12) 0.0296(12) 0.0053(9) 0.0012(10) 0.0007(10)
O2 0.0398(10) 0.0304(9) 0.0354(10) -0.0009(7) -0.0027(8) 0.0033(7)
O102 0.067(2) 0.058(2) 0.050(2) -0.0165(13) -0.0113(13) 0.0069(13)
C3 0.051(2) 0.0392(14) 0.0353(13) 0.0160(11) 0.0032(11) 0.0202(12)
C4 0.0356(12) 0.049(2) 0.0326(12) 0.0152(11) 0.0062(9) 0.0147(11)
N2 0.0295(9) 0.0375(11) 0.0286(9) 0.0155(8) 0.0005(7) 0.0051(8)
C5 0.0382(12) 0.047(2) 0.0303(12) 0.0196(11) -0.0010(9) 0.0083(11)
C105 0.0383(11) 0.0288(10) 0.0253(10) 0.0129(8) -0.0015(8) -0.0041(8)
O105 0.0512(12) 0.0490(12) 0.0247(9) 0.0088(8) -0.0052(8) -0.0051(9)
O5 0.0371(9) 0.0300(8) 0.0259(8) 0.0092(6) 0.0016(6) 0.0033(7)
C6 0.0283(11) 0.050(2) 0.0433(15) 0.0246(13) 0.0005(10) -0.0002(10)
C7 0.0364(12) 0.0375(13) 0.0370(13) 0.0150(11) -0.0059(10) -0.0077(10)
N3 0.0364(10) 0.0250(9) 0.0306(10) 0.0111(7) 0.0001(8) -0.0027(7)
C8 0.0463(14) 0.0329(12) 0.0338(12) 0.0163(10) 0.0050(10) -0.0023(10)
C108 0.054(2) 0.0391(14) 0.0313(12) 0.0151(11) 0.0080(11) -0.0003(12)
O08A 0.029(6) 0.070(7) 0.044(6) 0.024(5) 0.004(3) -0.007(3)
O08B 0.200(12) 0.054(3) 0.051(4) 0.011(3) 0.067(6) -0.013(6)
O8 0.0403(9) 0.0312(8) 0.0281(8) 0.0105(7) 0.0060(7) 0.0025(7)
C9 0.0444(13) 0.0210(9) 0.0373(13) 0.0090(9) 0.0019(10) -0.0026(9)
C10 0.0454(14) 0.0207(9) 0.0329(12) 0.0047(8) 0.0000(10) -0.0009(9)
N4 0.0340(9) 0.0220(8) 0.0314(10) 0.0088(7) 0.0024(7) 0.0026(7)
C11 0.0407(12) 0.0257(10) 0.0306(11) 0.0040(9) 0.0093(9) 0.0032(9)
C111 0.0318(10) 0.0266(10) 0.0309(11) 0.0091(8) 0.0042(8) 0.0029(8)
O111 0.0414(10) 0.0423(11) 0.0406(11) 0.0081(9) 0.0156(9) -0.0037(8)
O11 0.0386(9) 0.0273(8) 0.0351(9) 0.0033(7) 0.0109(7) -0.0015(7)
C12 0.0401(13) 0.0307(12) 0.0448(15) 0.0144(11) -0.0012(11) 0.0093(10)
C112 0.0450(14) 0.0334(12) 0.0380(14) 0.0134(10) -0.0066(11) 0.0060(10)
O12 0.0498(11) 0.0365(10) 0.0319(9) 0.0098(8) -0.0052(8) 0.0124(8)
O112 0.113(3) 0.066(2) 0.048(2) 0.0307(14) -0.001(2) 0.037(2)
C51 0.0382(12) 0.0336(12) 0.0412(14) 0.0159(11) 0.0014(10) 0.0033(10)
N52 0.054(2) 0.0393(13) 0.0434(14) 0.0133(11) 0.0059(12) -0.0044(11)
N53 0.0509(15) 0.0402(13) 0.0438(14) 0.0137(11) 0.0087(11) -0.0004(11)
N54 0.060(2) 0.0365(13) 0.057(2) 0.0129(12) 0.0086(14) -0.0042(12)
C61 0.049(2) 0.051(2) 0.0342(14) 0.0129(12) -0.0008(11) -0.0025(13)
N62 0.054(2) 0.067(2) 0.045(2) 0.0019(15) -0.0133(13) 0.007(2)
N63 0.057(2) 0.054(2) 0.047(2) 0.0085(14) -0.0148(13) 0.0020(14)
N64 0.071(2) 0.063(2) 0.069(3) -0.001(2) -0.015(2) 0.010(2)
OW1 0.065(2) 0.112(3) 0.100(3) 0.052(3) 0.012(2) 0.004(2)
OW2 0.229(7) 0.103(4) 0.071(3) -0.002(3) -0.008(4) 0.077(5)
OW3 0.239(8) 0.111(4) 0.086(4) 0.031(3) -0.015(4) -0.018(5)
OW4 0.309(22) 0.199(18) 0.305(22) 0.189(18) 0.227(19) 0.188(18)

loop_
_atom_site_label
_atom_site_type_symbol
_atom_site_fract_x
_atom_site_fract_y
_atom_site_fract_z
_atom_site_U_iso_or_equiv
_atom_site_thermal_displace_type
_atom_site_occupancy
_atom_site_calc_flag
_atom_site_refinement_flags
_atom_site_disorder_group
Pr Pr 0.226660(12) 0.370872(11) 0.214104(8) 0.02259(4) Uani 1 d . .
N1 N 0.1306(2) 0.6267(2) 0.27114(15) 0.0319(4) Uani 1 d . .
C1 C 0.2107(4) 0.7234(3) 0.2395(2) 0.0418(7) Uani 1 d . .
C101 C 0.2639(3) 0.6646(2) 0.1477(2) 0.0322(5) Uani 1 d . .
O1 O 0.2648(3) 0.5486(2) 0.1140(2) 0.0420(5) Uani 1 d . .
O101 O 0.3151(2) 0.7535(2) 0.11250(15) 0.0398(4) Uani 1 d D .
C2 C 0.1514(3) 0.6601(3) 0.3690(2) 0.0352(5) Uani 1 d . .
C102 C 0.2958(3) 0.6369(3) 0.3886(2) 0.0374(5) Uani 1 d . .
O2 O 0.3463(2) 0.5404(2) 0.33476(15) 0.0373(4) Uani 1 d . .
O102 O 0.3553(3) 0.7142(3) 0.4539(2) 0.0649(8) Uani 1 d . .
C3 C -0.0110(3) 0.6267(3) 0.2438(2) 0.0402(6) Uani 1 d . .
C4 C -0.0908(3) 0.5005(3) 0.2356(2) 0.0378(6) Uani 1 d . .
N2 N -0.0358(2) 0.3857(2) 0.17129(15) 0.0305(4) Uani 1 d . .
C5 C -0.0428(3) 0.3934(3) 0.0782(2) 0.0367(5) Uani 1 d . .
C105 C 0.0568(3) 0.3094(2) 0.0177(2) 0.0300(4) Uani 1 d . .
O105 O 0.0303(2) 0.2677(2) -0.06334(14) 0.0424(5) Uani 1 d . .
O5 O 0.1654(2) 0.2922(2) 0.05456(12) 0.0307(3) Uani 1 d . .
C6 C -0.1152(3) 0.2682(3) 0.1770(2) 0.0384(6) Uani 1 d . .
C7 C -0.0441(3) 0.1421(3) 0.1437(2) 0.0365(5) Uani 1 d . .
N3 N 0.0773(2) 0.1396(2) 0.1982(2) 0.0302(4) Uani 1 d . .
C8 C 0.0386(3) 0.1352(3) 0.2888(2) 0.0364(5) Uani 1 d . .
C108 C 0.0280(3) 0.2688(3) 0.3559(2) 0.0404(6) Uani 1 d . .
O08A O -0.0586(10) 0.2766(20) 0.4148(11) 0.046(3) Uani 0.31(4) d P 1
O08B O -0.0161(27) 0.2709(9) 0.4300(9) 0.103(5) Uani 0.69(4) d P 2
O8 O 0.0841(2) 0.3666(2) 0.33953(13) 0.0328(4) Uani 1 d . .
C9 C 0.1499(3) 0.0216(2) 0.1537(2) 0.0343(5) Uani 1 d . .
C10 C 0.2459(3) 0.0429(2) 0.0842(2) 0.0338(5) Uani 1 d . .
N4 N 0.3515(2) 0.1453(2) 0.12498(15) 0.0289(4) Uani 1 d . .
C11 C 0.4338(3) 0.1779(3) 0.0561(2) 0.0331(5) Uani 1 d . .
C111 C 0.5030(3) 0.3123(2) 0.0908(2) 0.0295(4) Uani 1 d . .
O111 O 0.5991(2) 0.3399(2) 0.0466(2) 0.0424(5) Uani 1 d . .
O11 O 0.4598(2) 0.3894(2) 0.15981(14) 0.0350(4) Uani 1 d . .
C12 C 0.4372(3) 0.1054(3) 0.1887(2) 0.0375(5) Uani 1 d . .
C112 C 0.3904(3) 0.1481(3) 0.2844(2) 0.0380(6) Uani 1 d . .
O12 O 0.3311(2) 0.2524(2) 0.30847(14) 0.0390(4) Uani 1 d . .
O112 O 0.4152(4) 0.0808(3) 0.3348(2) 0.0712(10) Uani 1 d . .
C51 C 0.3412(3) 0.3101(3) -0.1566(2) 0.0365(5) Uani 1 d . .
N52 N 0.3296(3) 0.3940(3) -0.0770(2) 0.0457(6) Uani 1 d D .
N53 N 0.4170(3) 0.3401(3) -0.2177(2) 0.0447(6) Uani 1 d D .
N54 N 0.2752(4) 0.1926(3) -0.1746(2) 0.0514(7) Uani 1 d D .
C61 C 0.3232(4) 0.4557(4) 0.5543(2) 0.0448(7) Uani 1 d . .
N62 N 0.3898(4) 0.5358(4) 0.6227(2) 0.0580(8) Uani 1 d D .
N63 N 0.2030(4) 0.4848(4) 0.5309(2) 0.0538(7) Uani 1 d D .
N64 N 0.3741(4) 0.3433(4) 0.5116(3) 0.0721(11) Uani 1 d . .
H64A H 0.4498(4) 0.3239(4) 0.5290(3) 0.307(36) Uiso 1 calc RD .
H64B H 0.3314(4) 0.2900(4) 0.4667(3) 0.307(36) Uiso 1 calc RD .
OW1 O 0.7032(4) 0.1970(5) 0.3446(3) 0.0878(12) Uani 1 d D .
OW2 O 0.5933(9) 0.9015(6) 0.3490(3) 0.137(3) Uani 1 d DU .
OW3 O 0.3037(8) 0.9962(6) 0.4785(4) 0.146(2) Uani 1 d U .
OW4 O 0.0247(22) 0.0589(16) 0.5076(16) 0.239(12) Uani 0.50 d PU .
H101 H 0.3556(41) 0.7110(41) 0.0618(22) 0.051(2) Uiso 1 d D .
H1A H 0.1544(43) 0.7906(44) 0.2345(30) 0.051(2) Uiso 1 d . .
H1B H 0.3014(45) 0.7600(44) 0.2770(30) 0.051(2) Uiso 1 d . .
H2A H 0.0898(43) 0.5948(45) 0.3866(30) 0.051(2) Uiso 1 d . .
H2B H 0.1464(43) 0.7445(44) 0.3905(31) 0.051(2) Uiso 1 d . .
H3A H -0.0102(42) 0.6609(43) 0.1831(30) 0.051(2) Uiso 1 d . .
H3B H -0.0732(43) 0.6943(43) 0.2944(30) 0.051(2) Uiso 1 d . .
H4A H -0.1953(42) 0.5120(42) 0.2197(30) 0.051(2) Uiso 1 d . .
H4B H -0.0992(42) 0.4785(43) 0.2975(30) 0.051(2) Uiso 1 d . .
H5A H -0.1354(44) 0.3647(44) 0.0529(31) 0.051(2) Uiso 1 d . .
H5B H -0.0247(43) 0.4815(45) 0.0788(30) 0.051(2) Uiso 1 d . .
H6A H -0.1388(43) 0.2813(44) 0.2321(32) 0.051(2) Uiso 1 d . .
H6B H -0.2061(43) 0.2514(42) 0.1336(30) 0.051(2) Uiso 1 d . .
H7A H -0.0308(42) 0.1317(42) 0.0824(30) 0.051(2) Uiso 1 d . .
H7B H -0.1160(44) 0.0678(43) 0.1397(30) 0.051(2) Uiso 1 d . .
H8A H 0.1150(44) 0.0947(44) 0.3144(30) 0.051(2) Uiso 1 d . .
H8B H -0.0486(43) 0.0923(43) 0.2835(30) 0.051(2) Uiso 1 d . .
H9A H 0.1994(45) 0.0020(45) 0.1958(32) 0.051(2) Uiso 1 d . .
H9B H 0.1107(43) -0.0604(45) 0.1260(30) 0.051(2) Uiso 1 d . .
H10A H 0.2038(44) 0.0642(44) 0.0445(31) 0.051(2) Uiso 1 d . .
H10B H 0.2968(42) -0.0466(43) 0.0564(30) 0.051(2) Uiso 1 d . .
H11A H 0.3996(44) 0.1671(44) 0.0057(32) 0.051(2) Uiso 1 d . .
H11B H 0.5011(44) 0.1135(44) 0.0271(30) 0.051(2) Uiso 1 d . .
H12A H 0.4522(43) 0.0176(46) 0.1701(31) 0.051(2) Uiso 1 d . .
H12B H 0.5142(46) 0.1269(46) 0.1889(31) 0.051(2) Uiso 1 d . .
H52A H 0.2933(41) 0.3662(38) -0.0306(21) 0.051(2) Uiso 1 d D .
H52B H 0.3658(40) 0.4797(22) -0.0653(28) 0.051(2) Uiso 1 d D .
H53A H 0.4193(44) 0.2873(34) -0.2747(16) 0.051(2) Uiso 1 d D .
H53B H 0.4494(41) 0.4272(21) -0.1962(26) 0.051(2) Uiso 1 d D .
H54A H 0.2018(31) 0.1818(42) -0.1427(25) 0.051(2) Uiso 1 d D .
H54B H 0.2992(40) 0.1380(35) -0.2282(18) 0.051(2) Uiso 1 d D .
H62A H 0.4721(26) 0.5248(38) 0.6435(29) 0.051(2) Uiso 1 d D .
H62B H 0.3732(40) 0.6219(22) 0.6351(31) 0.051(2) Uiso 1 d D .
H63A H 0.1839(43) 0.5694(20) 0.5419(27) 0.051(2) Uiso 1 d D .
H63B H 0.1838(43) 0.4360(32) 0.4746(16) 0.051(2) Uiso 1 d D .
HW1A H 0.6095(21) 0.1729(42) 0.3527(30) 0.051(2) Uiso 1 d D .
HW1B H 0.7738(31) 0.1797(44) 0.3788(27) 0.051(2) Uiso 1 d D .
HW2A H 0.6769(27) 0.8877(45) 0.3797(28) 0.051(2) Uiso 1 d D .
HW2B H 0.5085(28) 0.8847(48) 0.3795(31) 0.051(2) Uiso 1 d D .

loop_
_geom_bond_atom_site_label_1
_geom_bond_atom_site_label_2
_geom_bond_distance
_geom_bond_site_symmetry_2
_geom_bond_publ_flag
Pr O8 2.433(2) . ?
Pr O5 2.447(2) . ?
Pr O2 2.459(2) . ?
Pr O12 2.468(2) . ?
Pr O11 2.503(2) . ?
Pr N2 2.734(2) . ?
Pr N3 2.771(2) . ?
Pr N4 2.789(2) . ?
Pr O1 2.802(2) . ?
Pr N1 2.857(2) . ?
N1 C1 1.471(4) . ?
N1 C2 1.473(4) . ?
N1 C3 1.480(4) . ?
C1 C101 1.500(4) . ?
C1 H1A 0.96(5) . ?
C1 H1B 1.07(4) . ?
C101 O1 1.205(3) . ?
C101 O101 1.313(3) . ?
O101 H101 0.90(3) . ?
C2 C102 1.526(5) . ?
C2 H2A 1.00(5) . ?
C2 H2B 0.87(5) . ?
C102 O102 1.238(4) . ?
C102 O2 1.263(3) . ?
C3 C4 1.505(5) . ?
C3 H3A 1.11(5) . ?
C3 H3B 1.12(4) . ?
C4 N2 1.482(4) . ?
C4 H4A 1.10(4) . ?
C4 H4B 1.06(5) . ?
N2 C6 1.476(4) . ?
N2 C5 1.478(3) . ?
C5 C105 1.521(4) . ?
C5 H5A 1.00(4) . ?
C5 H5B 0.95(5) . ?
C105 O105 1.233(3) . ?
C105 O5 1.276(3) . ?
C6 C7 1.523(5) . ?
C6 H6A 0.87(5) . ?
C6 H6B 1.11(4) . ?
C7 N3 1.486(4) . ?
C7 H7A 0.94(5) . ?
C7 H7B 1.03(4) . ?
N3 C8 1.477(4) . ?
N3 C9 1.490(4) . ?
C8 C108 1.521(4) . ?
C8 H8A 1.03(4) . ?
C8 H8B 0.96(4) . ?
C108 O08B 1.232(8) . ?
C108 O8 1.253(3) . ?
C108 O08A 1.25(2) . ?
C9 C10 1.508(4) . ?
C9 H9A 0.90(5) . ?
C9 H9B 0.92(4) . ?
C10 N4 1.480(3) . ?
C10 H10A 0.84(5) . ?
C10 H10B 1.09(4) . ?
N4 C11 1.464(3) . ?
N4 C12 1.479(4) . ?
C11 C111 1.512(4) . ?
C11 H11A 0.83(5) . ?
C11 H11B 1.01(4) . ?
C111 O11 1.249(3) . ?
C111 O111 1.257(3) . ?
C12 C112 1.513(5) . ?
C12 H12A 0.92(5) . ?
C12 H12B 0.79(5) . ?
C112 O112 1.243(4) . ?
C112 O12 1.258(4) . ?
C51 N52 1.317(4) . ?
C51 N53 1.319(4) . ?
C51 N54 1.344(4) . ?
N52 H52A 0.93(2) . ?
N52 H52B 0.94(2) . ?
N53 H53A 0.91(2) . ?
N53 H53B 0.94(2) . ?
N54 H54A 0.91(2) . ?
N54 H54B 0.91(2) . ?
C61 N62 1.312(5) . ?
C61 N64 1.330(5) . ?
C61 N63 1.335(5) . ?
N62 H62A 0.91(2) . ?
N62 H62B 0.91(2) . ?
N63 H63A 0.91(2) . ?
N63 H63B 0.90(2) . ?
N64 H64A 0.86 . ?
N64 H64B 0.86 . ?
OW1 HW1A 0.98(2) . ?
OW1 HW1B 0.94(2) . ?
OW2 HW2A 1.00(2) . ?
OW2 HW2B 1.01(2) . ?
OW4 OW4 1.29(4) 2_556 ?
